data_4075302
loop_
_publ_author_name
'Shen, Hao'
'Chan, Hoi-Shan'
'Xie, Zuowei'

_publ_section_title
;
 Synthesis and Structural Characterization of New Carboranyl-Indenyl
 Ligands and Their Lanthanide Complexes
;
_journal_issue 10
_journal_name_full Organometallics
_journal_page_first 2617
_journal_paper_doi 10.1021/om0601955
_journal_volume 25
_journal_year 2006
_chemical_formula_sum 'C11 H18 B10'
_chemical_formula_weight 258.35
_chemical_name_systematic
; 
 ? 
;
_space_group_IT_number 14
_symmetry_cell_setting monoclinic
_symmetry_space_group_name_Hall '-P 2yn'
_symmetry_space_group_name_H-M 'P 1 21/n 1'
_atom_sites_solution_hydrogens geom
_atom_sites_solution_primary direct
_atom_sites_solution_secondary difmap
_audit_creation_method SHELXL-97
_cell_angle_alpha 90.00
_cell_angle_beta 98.1320(10)
_cell_angle_gamma 90.00
_cell_formula_units_Z 4
_cell_length_a 7.1706(5)
_cell_length_b 19.5461(14)
_cell_length_c 10.7745(7)
_cell_measurement_temperature 293(2)
_cell_volume 1494.94(18)
_computing_cell_refinement 'Bruker SMART'
_computing_data_collection 'Bruker SMART'
_computing_data_reduction 'Bruker SHELXTL'
_computing_molecular_graphics 'Bruker SHELXTL'
_computing_publication_material 'Bruker SHELXTL'
_computing_structure_refinement 'SHELXL-97 (Sheldrick, 1997)'
_computing_structure_solution 'SHELXS-97 (Sheldrick, 1990)'
_diffrn_ambient_temperature 293(2)
_diffrn_measured_fraction_theta_full 0.999
_diffrn_measured_fraction_theta_max 0.999
_diffrn_measurement_device_type 'CCD area detector'
_diffrn_measurement_method 'phi and omega scans'
_diffrn_radiation_monochromator graphite
_diffrn_radiation_source 'fine-focus sealed tube'
_diffrn_radiation_type MoK\a
_diffrn_radiation_wavelength 0.71073
_diffrn_reflns_av_R_equivalents 0.0501
_diffrn_reflns_av_sigmaI/netI 0.0497
_diffrn_reflns_limit_h_max 8
_diffrn_reflns_limit_h_min -8
_diffrn_reflns_limit_k_max 23
_diffrn_reflns_limit_k_min -20
_diffrn_reflns_limit_l_max 12
_diffrn_reflns_limit_l_min -12
_diffrn_reflns_number 8014
_diffrn_reflns_theta_full 24.99
_diffrn_reflns_theta_max 24.99
_diffrn_reflns_theta_min 2.08
_exptl_absorpt_coefficient_mu 0.055
_exptl_absorpt_correction_T_max 0.9973
_exptl_absorpt_correction_T_min 0.9946
_exptl_absorpt_correction_type sadabs
_exptl_crystal_colour colorless
_exptl_crystal_density_diffrn 1.148
_exptl_crystal_density_method 'not measured'
_exptl_crystal_description prism
_exptl_crystal_F_000 536
_exptl_crystal_size_max 0.10
_exptl_crystal_size_mid 0.08
_exptl_crystal_size_min 0.05
_refine_diff_density_max 0.280
_refine_diff_density_min -0.232
_refine_diff_density_rms 0.046
_refine_ls_extinction_method none
_refine_ls_goodness_of_fit_ref 1.049
_refine_ls_hydrogen_treatment riding
_refine_ls_matrix_type full
_refine_ls_number_parameters 190
_refine_ls_number_reflns 2639
_refine_ls_number_restraints 0
_refine_ls_restrained_S_all 1.049
_refine_ls_R_factor_all 0.1004
_refine_ls_R_factor_gt 0.0619
_refine_ls_shift/su_max 0.011
_refine_ls_shift/su_mean 0.001
_refine_ls_structure_factor_coef Fsqd
_refine_ls_weighting_details 'calc w=1/[\s^2^(Fo^2^)+(0.1035P)^2^+0.4310P] where P=(Fo^2^+2Fc^2^)/3'
_refine_ls_weighting_scheme calc
_refine_ls_wR_factor_gt 0.1585
_refine_ls_wR_factor_ref 0.1949
_reflns_number_gt 1731
_reflns_number_total 2639
_reflns_threshold_expression >2sigma(I)
_cod_data_source_file om0601955si20060228_111331.cif
_cod_data_source_block 4
_cod_original_sg_symbol_H-M P2(1)/c
_cod_database_code 4075302

loop_
_symmetry_equiv_pos_as_xyz
'x, y, z'
'-x+1/2, y+1/2, -z+1/2'
'-x, -y, -z'
'x-1/2, -y-1/2, z-1/2'

loop_
_atom_site_label
_atom_site_type_symbol
_atom_site_fract_x
_atom_site_fract_y
_atom_site_fract_z
_atom_site_U_iso_or_equiv
_atom_site_adp_type
_atom_site_occupancy
_atom_site_symmetry_multiplicity
_atom_site_calc_flag
_atom_site_refinement_flags
C1 C 0.3202(3) 0.61191(12) 0.8045(2) 0.0322(6) Uani 1 1 d .
C2 C 0.2460(3) 0.68926(12) 0.7614(2) 0.0353(6) Uani 1 1 d .
H2 H 0.1758 0.6978 0.6651 0.042 Uiso 1 1 calc R
C11 C 0.2882(3) 0.55451(13) 0.7126(2) 0.0330(6) Uani 1 1 d .
C12 C 0.2778(3) 0.55855(13) 0.5742(2) 0.0323(6) Uani 1 1 d .
C13 C 0.2934(4) 0.61186(14) 0.4914(2) 0.0402(7) Uani 1 1 d .
H13A H 0.3153 0.6562 0.5211 0.048 Uiso 1 1 calc R
C14 C 0.2759(4) 0.59833(17) 0.3640(3) 0.0496(8) Uani 1 1 d .
H14A H 0.2845 0.6340 0.3080 0.060 Uiso 1 1 calc R
C15 C 0.2458(4) 0.53241(18) 0.3195(3) 0.0553(9) Uani 1 1 d .
H15A H 0.2350 0.5241 0.2338 0.066 Uiso 1 1 calc R
C16 C 0.2317(4) 0.47888(17) 0.4008(3) 0.0510(8) Uani 1 1 d .
H16A H 0.2117 0.4346 0.3704 0.061 Uiso 1 1 calc R
C17 C 0.2476(3) 0.49178(13) 0.5278(2) 0.0382(6) Uani 1 1 d .
C18 C 0.2368(4) 0.44374(13) 0.6343(3) 0.0470(7) Uani 1 1 d .
H18A H 0.1150 0.4214 0.6264 0.056 Uiso 1 1 calc R
H18B H 0.3347 0.4092 0.6389 0.056 Uiso 1 1 calc R
C19 C 0.2653(4) 0.48933(14) 0.7453(3) 0.0439(7) Uani 1 1 d .
H19A H 0.2670 0.4745 0.8275 0.053 Uiso 1 1 calc R
B3 B 0.1218(4) 0.64559(17) 0.8595(3) 0.0415(8) Uani 1 1 d .
H3 H -0.0220 0.6256 0.8343 0.050 Uiso 1 1 calc R
B4 B 0.2981(5) 0.60054(18) 0.9596(3) 0.0477(8) Uani 1 1 d .
H4 H 0.2686 0.5509 1.0008 0.057 Uiso 1 1 calc R
B5 B 0.5203(5) 0.61798(17) 0.9112(3) 0.0465(8) Uani 1 1 d .
H5 H 0.6340 0.5798 0.9213 0.056 Uiso 1 1 calc R
B6 B 0.4838(4) 0.67366(15) 0.7814(3) 0.0395(7) Uani 1 1 d .
H6 H 0.5723 0.6718 0.7060 0.047 Uiso 1 1 calc R
B7 B 0.1676(4) 0.73430(17) 0.8783(3) 0.0442(8) Uani 1 1 d .
H7 H 0.0530 0.7722 0.8656 0.053 Uiso 1 1 calc R
B8 B 0.2041(5) 0.67864(19) 1.0090(3) 0.0526(9) Uani 1 1 d .
H8 H 0.1138 0.6801 1.0834 0.063 Uiso 1 1 calc R
B9 B 0.4497(5) 0.66206(19) 1.0416(3) 0.0545(10) Uani 1 1 d .
H9 H 0.5192 0.6529 1.1378 0.065 Uiso 1 1 calc R
B10 B 0.5653(5) 0.70709(18) 0.9313(3) 0.0519(9) Uani 1 1 d .
H10 H 0.7091 0.7273 0.9554 0.062 Uiso 1 1 calc R
B11 B 0.3888(5) 0.75168(17) 0.8293(3) 0.0454(8) Uani 1 1 d .
H11 H 0.4165 0.8006 0.7848 0.054 Uiso 1 1 calc R
B12 B 0.3688(5) 0.74454(18) 0.9914(3) 0.0503(9) Uani 1 1 d .
H12 H 0.3855 0.7890 1.0545 0.060 Uiso 1 1 calc R

loop_
_atom_site_aniso_label
_atom_site_aniso_U_11
_atom_site_aniso_U_22
_atom_site_aniso_U_33
_atom_site_aniso_U_23
_atom_site_aniso_U_13
_atom_site_aniso_U_12
C1 0.0367(13) 0.0302(14) 0.0293(13) 0.0011(11) 0.0036(10) 0.0027(10)
C2 0.0429(14) 0.0305(14) 0.0319(13) -0.0005(11) 0.0031(10) 0.0047(11)
C11 0.0358(13) 0.0302(14) 0.0330(13) -0.0023(11) 0.0051(10) 0.0011(10)
C12 0.0300(12) 0.0347(15) 0.0326(13) -0.0038(11) 0.0051(10) 0.0013(10)
C13 0.0443(15) 0.0429(16) 0.0346(14) -0.0033(12) 0.0093(11) 0.0007(12)
C14 0.0477(16) 0.066(2) 0.0363(15) -0.0009(15) 0.0107(12) 0.0025(14)
C15 0.0516(18) 0.081(2) 0.0338(15) -0.0163(16) 0.0064(13) 0.0048(16)
C16 0.0428(16) 0.057(2) 0.0520(18) -0.0273(16) 0.0025(13) 0.0022(14)
C17 0.0289(13) 0.0378(15) 0.0477(16) -0.0113(13) 0.0049(11) 0.0004(11)
C18 0.0445(16) 0.0314(15) 0.0656(19) -0.0072(14) 0.0101(13) -0.0008(12)
C19 0.0508(16) 0.0371(16) 0.0442(16) 0.0020(13) 0.0081(12) 0.0004(12)
B3 0.0425(17) 0.046(2) 0.0378(17) -0.0052(15) 0.0124(13) 0.0001(14)
B4 0.069(2) 0.044(2) 0.0302(16) 0.0045(14) 0.0074(15) 0.0060(16)
B5 0.0481(18) 0.045(2) 0.0416(18) -0.0087(15) -0.0091(14) 0.0121(15)
B6 0.0387(16) 0.0352(18) 0.0455(18) -0.0061(14) 0.0091(13) -0.0028(13)
B7 0.0471(18) 0.045(2) 0.0407(17) -0.0091(15) 0.0052(14) 0.0127(14)
B8 0.065(2) 0.060(2) 0.0349(17) -0.0072(16) 0.0142(15) 0.0076(17)
B9 0.069(2) 0.060(2) 0.0306(17) -0.0089(16) -0.0091(16) 0.0131(17)
B10 0.0451(18) 0.049(2) 0.058(2) -0.0178(18) -0.0053(15) -0.0003(15)
B11 0.0549(19) 0.0309(17) 0.0507(19) -0.0076(15) 0.0086(15) 0.0011(14)
B12 0.058(2) 0.048(2) 0.0431(18) -0.0162(16) -0.0017(15) 0.0083(16)

loop_
_atom_type_symbol
_atom_type_description
_atom_type_scat_dispersion_real
_atom_type_scat_dispersion_imag
_atom_type_scat_source
C C 0.0033 0.0016 'International Tables Vol C Tables 4.2.6.8 and 6.1.1.4'
H H 0.0000 0.0000 'International Tables Vol C Tables 4.2.6.8 and 6.1.1.4'
B B 0.0013 0.0007 'International Tables Vol C Tables 4.2.6.8 and 6.1.1.4'

loop_
_geom_angle_atom_site_label_1
_geom_angle_atom_site_label_2
_geom_angle_atom_site_label_3
_geom_angle
C11 C1 C2 119.33(19)
C11 C1 B5 122.2(2)
C2 C1 B5 109.40(19)
C11 C1 B4 121.5(2)
C2 C1 B4 108.83(19)
B5 C1 B4 62.51(18)
C11 C1 B6 118.3(2)
C2 C1 B6 61.09(16)
B5 C1 B6 61.70(18)
B4 C1 B6 112.9(2)
C11 C1 B3 116.9(2)
C2 C1 B3 60.23(16)
B5 C1 B3 113.1(2)
B4 C1 B3 61.70(17)
B6 C1 B3 112.9(2)
C1 C2 B11 112.9(2)
C1 C2 B7 113.3(2)
B11 C2 B7 63.15(18)
C1 C2 B3 62.73(16)
B11 C2 B3 115.5(2)
B7 C2 B3 62.77(17)
C1 C2 B6 61.71(15)
B11 C2 B6 62.85(17)
B7 C2 B6 115.3(2)
B3 C2 B6 115.5(2)
C19 C11 C12 108.9(2)
C19 C11 C1 123.7(2)
C12 C11 C1 127.4(2)
C13 C12 C17 119.5(2)
C13 C12 C11 133.5(2)
C17 C12 C11 106.9(2)
C12 C13 C14 119.3(3)
C15 C14 C13 120.7(3)
C16 C15 C14 120.6(3)
C15 C16 C17 119.2(3)
C16 C17 C12 120.6(3)
C16 C17 C18 129.9(3)
C12 C17 C18 109.5(2)
C19 C18 C17 103.0(2)
C11 C19 C18 111.6(2)
C2 B3 C1 57.04(14)
C2 B3 B8 104.3(2)
C1 B3 B8 105.4(2)
C2 B3 B7 58.38(17)
C1 B3 B7 105.1(2)
B8 B3 B7 60.19(19)
C2 B3 B4 103.6(2)
C1 B3 B4 58.31(16)
B8 B3 B4 60.52(18)
B7 B3 B4 108.2(2)
C1 B4 B9 105.3(2)
C1 B4 B3 59.99(15)
B9 B4 B3 107.5(2)
C1 B4 B5 58.65(16)
B9 B4 B5 60.24(19)
B3 B4 B5 108.5(2)
C1 B4 B8 105.7(2)
B9 B4 B8 60.0(2)
B3 B4 B8 59.28(18)
B5 B4 B8 108.4(2)
C1 B5 B6 59.55(16)
C1 B5 B4 58.85(16)
B6 B5 B4 108.2(2)
C1 B5 B10 105.7(2)
B6 B5 B10 59.73(18)
B4 B5 B10 107.9(2)
C1 B5 B9 105.0(2)
B6 B5 B9 107.5(2)
B4 B5 B9 59.70(19)
B10 B5 B9 59.8(2)
C2 B6 C1 57.20(15)
C2 B6 B5 104.0(2)
C1 B6 B5 58.75(16)
C2 B6 B10 104.1(2)
C1 B6 B10 105.7(2)
B5 B6 B10 60.60(19)
C2 B6 B11 57.90(16)
C1 B6 B11 105.2(2)
B5 B6 B11 108.6(2)
B10 B6 B11 60.45(18)
C2 B7 B12 104.3(2)
C2 B7 B8 104.2(2)
B12 B7 B8 60.33(19)
C2 B7 B3 58.85(16)
B12 B7 B3 108.1(2)
B8 B7 B3 59.54(18)
C2 B7 B11 58.28(16)
B12 B7 B11 60.36(19)
B8 B7 B11 108.5(2)
B3 B7 B11 108.2(2)
B3 B8 B7 60.27(18)
B3 B8 B12 108.1(2)
B7 B8 B12 59.66(19)
B3 B8 B9 108.0(2)
B7 B8 B9 107.5(2)
B12 B8 B9 59.8(2)
B3 B8 B4 60.20(18)
B7 B8 B4 108.0(2)
B12 B8 B4 107.7(2)
B9 B8 B4 59.74(19)
B12 B9 B4 108.3(2)
B12 B9 B10 60.6(2)
B4 B9 B10 108.3(2)
B12 B9 B8 60.1(2)
B4 B9 B8 60.3(2)
B10 B9 B8 108.7(2)
B12 B9 B5 108.5(2)
B4 B9 B5 60.06(18)
B10 B9 B5 60.03(19)
B8 B9 B5 108.5(2)
B6 B10 B9 107.7(2)
B6 B10 B5 59.67(18)
B9 B10 B5 60.14(19)
B6 B10 B11 60.13(17)
B9 B10 B11 107.3(2)
B5 B10 B11 107.6(2)
B6 B10 B12 107.9(2)
B9 B10 B12 59.61(19)
B5 B10 B12 107.8(2)
B11 B10 B12 59.73(18)
C2 B11 B7 58.57(17)
C2 B11 B6 59.25(16)
B7 B11 B6 108.5(2)
C2 B11 B12 103.9(2)
B7 B11 B12 59.54(18)
B6 B11 B12 107.8(2)
C2 B11 B10 104.3(2)
B7 B11 B10 108.1(2)
B6 B11 B10 59.42(18)
B12 B11 B10 60.32(18)
B7 B12 B9 107.9(2)
B7 B12 B11 60.10(18)
B9 B12 B11 107.6(2)
B7 B12 B8 60.01(19)
B9 B12 B8 60.1(2)
B11 B12 B8 108.0(2)
B7 B12 B10 108.2(2)
B9 B12 B10 59.8(2)
B11 B12 B10 59.95(18)
B8 B12 B10 108.2(2)

loop_
_geom_bond_atom_site_label_1
_geom_bond_atom_site_label_2
_geom_bond_distance
C1 C11 1.492(3)
C1 C2 1.648(3)
C1 B5 1.711(4)
C1 B4 1.715(4)
C1 B6 1.726(4)
C1 B3 1.746(4)
C2 B11 1.691(4)
C2 B7 1.696(4)
C2 B3 1.705(4)
C2 B6 1.716(4)
C11 C19 1.338(4)
C11 C12 1.485(3)
C12 C13 1.386(3)
C12 C17 1.403(3)
C13 C14 1.386(4)
C14 C15 1.381(4)
C15 C16 1.377(4)
C16 C17 1.380(4)
C17 C18 1.493(4)
C18 C19 1.483(4)
B3 B8 1.758(4)
B3 B7 1.771(5)
B3 B4 1.775(4)
B4 B9 1.771(5)
B4 B5 1.778(5)
B4 B8 1.780(5)
B5 B6 1.763(5)
B5 B10 1.779(5)
B5 B9 1.781(4)
B6 B10 1.764(4)
B6 B11 1.776(4)
B7 B12 1.764(4)
B7 B8 1.770(5)
B7 B11 1.774(5)
B8 B12 1.775(5)
B8 B9 1.776(5)
B9 B12 1.772(5)
B9 B10 1.776(5)
B10 B11 1.782(5)
B10 B12 1.789(5)
B11 B12 1.778(5)
